data_2100095
loop_
_publ_author_name
'Richard E. Marsh'

_publ_section_title
;
 Space group <i>P</i>1: an update
;
_journal_issue 3
_journal_name_full 'Acta Crystallographica Section B'
_journal_page_first 359
_journal_page_last 359
_journal_paper_doi 10.1107/S0108768105009651
_journal_volume 61
_journal_year 2005
_chemical_formula_moiety 'C54 H50 N2 O10 Cu2, 2(C3 H7)N O, H2 O'
_chemical_formula_sum 'C60 H66 Cu2 N3 O12'
_space_group_crystal_system triclinic
_space_group_IT_number 2
_space_group_name_Hall '-P 1'
_space_group_name_H-M_alt 'P -1'
_symmetry_space_group_name_H-M 'P -1'
_audit_creation_method CRYM
_cell_angle_alpha 95.03
_cell_angle_beta 114.80
_cell_angle_gamma 73.58
_cell_formula_units_Z 1
_cell_length_a 11.9120
_cell_length_b 13.6260
_cell_length_c 10.0400
_cell_volume 1418.106
_cod_data_source_file bk0148.cif
_cod_data_source_block YAGHAP
_cod_depositor_comments
;
  Added moiety chemical formula and Z value from Marsh (2005) paper.
  The summary chemical formula is calculated from moiety formula using
  AdHocParser
  (svn://www.crystallography.net/cod-tools/trunk/Formulae/AdHocParser.yp,
  revision 1441.)

  Andrius Merkys
  2013-11-11
;
_cod_original_sg_symbol_H-M P-1
_cod_original_formula_sum 'not given'
_cod_database_code 2100095

loop_
_space_group_symop_id
_space_group_symop_operation_xyz
1 x,y,z
2 -x,-y,-z

loop_
_atom_site_label
_atom_site_fract_x
_atom_site_fract_y
_atom_site_fract_z
_atom_site_type_symbol
Cu1 -0.02590 -0.01380 -0.13965 Cu
O1 0.03370 -0.15880 -0.07160 O
O3 -0.19965 -0.00610 -0.15980 O
O5 -0.07445 0.13630 -0.16205 O
O7 0.15445 -0.01505 -0.07780 O
O9 -0.06230 -0.05720 -0.36150 O
N1 -0.06700 -0.17935 -0.52750 N
C1 0.03800 -0.36270 -0.04650 C
C3 0.09750 -0.41900 -0.13100 C
C5 0.02850 -0.47350 -0.25350 C
C7 -0.09400 -0.47250 -0.28660 C
C9 -0.15500 -0.41600 -0.20150 C
C11 -0.28650 -0.41550 -0.23700 C
C13 -0.34450 -0.36400 -0.15450 C
C15 -0.28850 -0.30650 -0.04100 C
C17 -0.16050 -0.30250 0.00150 C
C19 -0.09400 -0.35955 -0.08300 C
C21 -0.46500 0.07900 -0.20850 C
C23 -0.53550 0.04300 -0.33900 C
C25 -0.62650 0.11150 -0.46000 C
C27 -0.65100 0.21350 -0.44750 C
C29 0.58300 -0.25550 0.32750 C
C31 -0.60650 0.36300 -0.30200 C
C33 -0.53900 0.40250 -0.17850 C
C35 0.44300 -0.33900 0.05850 C
C37 0.41950 -0.23400 0.06400 C
C39 -0.48800 0.18850 -0.19600 C
C41 -0.06800 0.19145 -0.05300 C
C43 0.22720 -0.00585 0.05050 C
C45 0.11050 -0.30695 0.08300 C
C47 0.36500 -0.00700 0.07900 C
C49 0.04600 0.14985 0.39300 C
C51 0.04550 0.28950 0.56150 C
C53 0.11400 0.10850 0.65050 C
C55? 0.34100 -0.33900 0.49200 C
C57? 0.28000 -0.20650 0.64000 C
C59? 0.35900 -0.21300 0.46350 C
N3? 0.31300 -0.25350 0.54950 N
O11? 0.32100 -0.40050 0.56300 O
